data_4314675
loop_
_publ_author_name
'Valeria Amendola'
'Massimo Boiocchi'
'Valentina Brega'
'Luigi Fabbrizzi'
'Lorenzo Mosca'

_publ_contact_author
;
  Prof Luigi Fabbrizzi
  Dipartimento di Chimica Generale
  University of Pavia
  via Taramelli 12, I-27100 Pavia, ITALY
;
_publ_contact_author_email
;
 luigi.fabbrizzi@unipv.it
;
_publ_section_title
;
 Octahedral Copper(II) and Tetrahedral Copper(I) Double-Strand Helicates:
 Chiral Self-Recognition and Redox Behavior
;
_journal_name_full 'Inorganic Chemistry'
_journal_page_first 997
_journal_page_last 1007
_journal_paper_doi 10.1021/ic9019684
_journal_volume 49
_journal_year 2010
_chemical_formula_moiety 'C80 H72 Cu2 N8 O4, 2(C4 H10 O), 2(Cl O4)'
_chemical_formula_sum 'C88 H92 Cl2 Cu2 N8 O14'
_chemical_formula_weight 1683.70
_chemical_name_common
;
 bis((8-benzyloxyquinolin-2-yl)methylene)-R,R-1,2-cyclohexanediamine-
 bis((8-benzyloxyquinolin-2-yl)methylene)-S,S-1,2-cyclohexanediamine
 -di-copper(I) diperchlorate diethylether
;
_chemical_name_systematic
;
 ?
;
_space_group_IT_number 2
_symmetry_cell_setting triclinic
_symmetry_Int_Tables_number 2
_symmetry_space_group_name_Hall '-P 1'
_symmetry_space_group_name_H-M 'P -1'
_atom_sites_solution_hydrogens geom
_atom_sites_solution_primary direct
_atom_sites_solution_secondary difmap
_audit_creation_method SHELXL-97
_cell_angle_alpha 93.88(4)
_cell_angle_beta 100.55(5)
_cell_angle_gamma 108.20(5)
_cell_formula_units_Z 1
_cell_length_a 10.568(6)
_cell_length_b 13.530(6)
_cell_length_c 15.543(6)
_cell_measurement_reflns_used 25
_cell_measurement_temperature 293(2)
_cell_measurement_theta_max 13
_cell_measurement_theta_min 8
_cell_volume 2056.9(19)
_computing_cell_refinement 'CAD4 Express (Enraf Nonius, 1994)'
_computing_data_collection 'CAD4 Express (Enraf Nonius, 1994)'
_computing_data_reduction 'XCAD4 (Harms & Wocadlo, 1995)'
_computing_molecular_graphics 'Ortep-3 for Windows (Farrugia, 1997)'
_computing_publication_material 'WinGX publication routines (Farrugia, 1999)'
_computing_structure_refinement 'SHELXL-97 (Sheldrick, 1997)'
_computing_structure_solution 'SIR-97 (Altomare et al.,1999)'
_diffrn_ambient_temperature 293(2)
_diffrn_measured_fraction_theta_full 0.992
_diffrn_measured_fraction_theta_max 0.992
_diffrn_measurement_device_type 'Enraf-Nonius CAD4'
_diffrn_measurement_method 'omega scans'
_diffrn_radiation_monochromator graphite
_diffrn_radiation_source 'fine-focus sealed tube'
_diffrn_radiation_type MoK\a
_diffrn_radiation_wavelength 0.71073
_diffrn_reflns_av_R_equivalents 0.1082
_diffrn_reflns_av_sigmaI/netI 0.0773
_diffrn_reflns_limit_h_max 9
_diffrn_reflns_limit_h_min -10
_diffrn_reflns_limit_k_max 13
_diffrn_reflns_limit_k_min -13
_diffrn_reflns_limit_l_max 14
_diffrn_reflns_limit_l_min 0
_diffrn_reflns_number 4274
_diffrn_reflns_theta_full 20.10
_diffrn_reflns_theta_max 20.10
_diffrn_reflns_theta_min 1.34
_diffrn_standards_decay_% 80
_diffrn_standards_interval_time 250
_diffrn_standards_number 3
_exptl_absorpt_coefficient_mu 0.651
_exptl_absorpt_correction_type none
_exptl_crystal_colour 'brownish blue'
_exptl_crystal_density_diffrn 1.359
_exptl_crystal_density_method 'not measured'
_exptl_crystal_description prism
_exptl_crystal_F_000 880
_exptl_crystal_size_max 0.6
_exptl_crystal_size_mid 0.5
_exptl_crystal_size_min 0.5
_refine_diff_density_max 0.497
_refine_diff_density_min -0.561
_refine_diff_density_rms 0.067
_refine_ls_extinction_method none
_refine_ls_goodness_of_fit_ref 0.987
_refine_ls_hydrogen_treatment constr
_refine_ls_matrix_type full
_refine_ls_number_parameters 514
_refine_ls_number_reflns 3854
_refine_ls_number_restraints 6
_refine_ls_restrained_S_all 0.986
_refine_ls_R_factor_all 0.1504
_refine_ls_R_factor_gt 0.0705
_refine_ls_shift/su_max 0.002
_refine_ls_shift/su_mean 0.000
_refine_ls_structure_factor_coef Fsqd
_refine_ls_weighting_details 'calc w=1/[\s^2^(Fo^2^)+(0.1045P)^2^+0.0000P] where P=(Fo^2^+2Fc^2^)/3'
_refine_ls_weighting_scheme calc
_refine_ls_wR_factor_gt 0.1585
_refine_ls_wR_factor_ref 0.1927
_reflns_number_gt 2045
_reflns_number_total 3854
_reflns_threshold_expression >2\s(I)
_cod_data_source_file ic9019684_si_001_3.cif
_cod_data_source_block CuI_RR5_SS5
_cod_database_code 4314675

loop_
_symmetry_equiv_pos_as_xyz
'x, y, z'
'-x, -y, -z'

loop_
_atom_site_label
_atom_site_type_symbol
_atom_site_fract_x
_atom_site_fract_y
_atom_site_fract_z
_atom_site_U_iso_or_equiv
_atom_site_adp_type
_atom_site_occupancy
_atom_site_symmetry_multiplicity
_atom_site_calc_flag
_atom_site_refinement_flags
_atom_site_disorder_assembly
_atom_site_disorder_group
Cu1 Cu 0.84316(15) 0.36600(8) 0.87590(6) 0.0612(6) Uani 1 1 d . . .
C1 C 0.8103(11) 0.5882(7) 0.8949(5) 0.049(3) Uani 1 1 d . . .
H1 H 0.8408 0.6548 0.8711 0.059 Uiso 1 1 calc R . .
C2 C 0.8814(10) 0.6025(7) 0.9906(5) 0.043(3) Uani 1 1 d U . .
H2 H 0.8549 0.5330 1.0101 0.051 Uiso 1 1 calc R . .
C3 C 0.8365(13) 0.6727(7) 1.0500(6) 0.064(4) Uani 1 1 d . . .
H3A H 0.8791 0.6735 1.1110 0.077 Uiso 1 1 calc R . .
H3B H 0.8669 0.7438 1.0357 0.077 Uiso 1 1 calc R . .
C4 C 0.6841(14) 0.6358(8) 1.0397(6) 0.074(4) Uani 1 1 d . . .
H4A H 0.6592 0.6842 1.0768 0.088 Uiso 1 1 calc R . .
H4B H 0.6546 0.5674 1.0594 0.088 Uiso 1 1 calc R . .
C5 C 0.6107(12) 0.6285(7) 0.9434(6) 0.072(4) Uani 1 1 d . . .
H5A H 0.5127 0.6028 0.9382 0.086 Uiso 1 1 calc R . .
H5B H 0.6355 0.6973 0.9240 0.086 Uiso 1 1 calc R . .
C6 C 0.6529(12) 0.5537(7) 0.8868(6) 0.059(3) Uani 1 1 d . . .
H6A H 0.6088 0.5496 0.8255 0.071 Uiso 1 1 calc R . .
H6B H 0.6216 0.4842 0.9042 0.071 Uiso 1 1 calc R . .
C7 C 0.8535(11) 0.5185(7) 0.7645(6) 0.059(3) Uani 1 1 d . . .
H7 H 0.8458 0.5783 0.7411 0.071 Uiso 1 1 calc R . .
C8 C 0.8804(11) 0.4363(8) 0.7103(5) 0.062(3) Uani 1 1 d . . .
C9 C 0.8945(12) 0.4494(8) 0.6236(6) 0.074(4) Uani 1 1 d . . .
H9 H 0.8870 0.5089 0.5995 0.089 Uiso 1 1 calc R . .
C10 C 0.9198(13) 0.3713(10) 0.5754(6) 0.091(5) Uani 1 1 d . . .
H10 H 0.9326 0.3791 0.5183 0.110 Uiso 1 1 calc R . .
C11 C 0.9266(12) 0.2793(9) 0.6115(6) 0.070(4) Uani 1 1 d . . .
C12 C 0.9533(14) 0.1973(10) 0.5643(7) 0.104(5) Uani 1 1 d . . .
H12 H 0.9731 0.2032 0.5086 0.125 Uiso 1 1 calc R . .
C13 C 0.9490(14) 0.1113(9) 0.6029(9) 0.098(5) Uani 1 1 d . . .
H13 H 0.9625 0.0557 0.5715 0.118 Uiso 1 1 calc R . .
C14 C 0.9256(14) 0.1007(9) 0.6870(8) 0.097(5) Uani 1 1 d . . .
H14 H 0.9255 0.0397 0.7114 0.117 Uiso 1 1 calc R . .
C15 C 0.9024(11) 0.1799(8) 0.7344(6) 0.058(3) Uani 1 1 d . . .
C16 C 0.9018(11) 0.2728(8) 0.6989(6) 0.066(4) Uani 1 1 d . . .
C17 C 0.8501(12) 0.0770(7) 0.8521(6) 0.077(4) Uani 1 1 d . . .
H17A H 0.8487 0.0897 0.9140 0.092 Uiso 1 1 calc R . .
H17B H 0.9253 0.0514 0.8484 0.092 Uiso 1 1 calc R . .
C18 C 0.7218(15) -0.0041(8) 0.8066(6) 0.061(3) Uani 1 1 d . . .
C19 C 0.6068(17) 0.0213(9) 0.7714(7) 0.079(4) Uani 1 1 d . . .
H19 H 0.6141 0.0917 0.7727 0.095 Uiso 1 1 calc R . .
C20 C 0.4827(15) -0.0538(12) 0.7348(6) 0.095(5) Uani 1 1 d . . .
H20 H 0.4075 -0.0339 0.7132 0.114 Uiso 1 1 calc R . .
C21 C 0.4701(18) -0.1588(11) 0.7302(8) 0.104(6) Uani 1 1 d . . .
H21 H 0.3878 -0.2102 0.7033 0.125 Uiso 1 1 calc R . .
C22 C 0.579(2) -0.1857(10) 0.7653(9) 0.113(6) Uani 1 1 d . . .
H22 H 0.5689 -0.2564 0.7652 0.136 Uiso 1 1 calc R . .
C23 C 0.7047(14) -0.1109(9) 0.8016(6) 0.079(4) Uani 1 1 d . . .
H23 H 0.7787 -0.1322 0.8230 0.095 Uiso 1 1 calc R . .
C24 C 0.8996(12) 0.3027(7) 1.0390(6) 0.050(3) Uani 1 1 d . . .
H24 H 0.9453 0.2947 1.0938 0.060 Uiso 1 1 calc R . .
C25 C 0.7527(13) 0.2534(7) 1.0133(6) 0.051(3) Uani 1 1 d . . .
C26 C 0.6808(13) 0.1891(8) 1.0676(6) 0.067(4) Uani 1 1 d . . .
H26 H 0.7258 0.1829 1.1232 0.081 Uiso 1 1 calc R . .
C27 C 0.5468(14) 0.1365(7) 1.0391(6) 0.070(4) Uani 1 1 d . . .
H27 H 0.4993 0.0931 1.0747 0.084 Uiso 1 1 calc R . .
C28 C 0.4778(12) 0.1470(7) 0.9549(6) 0.058(3) Uani 1 1 d . . .
C29 C 0.3384(13) 0.0914(7) 0.9210(7) 0.073(4) Uani 1 1 d . . .
H29 H 0.2877 0.0479 0.9551 0.087 Uiso 1 1 calc R . .
C30 C 0.2773(13) 0.1013(8) 0.8378(7) 0.084(4) Uani 1 1 d . . .
H30 H 0.1866 0.0616 0.8142 0.101 Uiso 1 1 calc R . .
C31 C 0.3526(13) 0.1721(8) 0.7880(6) 0.062(3) Uani 1 1 d . . .
H31 H 0.3102 0.1809 0.7325 0.074 Uiso 1 1 calc R . .
C32 C 0.4850(13) 0.2267(7) 0.8204(6) 0.052(3) Uani 1 1 d . . .
C33 C 0.5561(13) 0.2168(7) 0.9060(5) 0.050(3) Uani 1 1 d . . .
C34 C 0.4971(12) 0.3310(6) 0.6999(5) 0.069(4) Uani 1 1 d . . .
H34A H 0.5574 0.3973 0.6890 0.083 Uiso 1 1 calc R . .
H34B H 0.4161 0.3430 0.7126 0.083 Uiso 1 1 calc R . .
C35 C 0.4558(15) 0.2527(8) 0.6167(7) 0.063(4) Uani 1 1 d . . .
C36 C 0.3300(14) 0.2297(8) 0.5638(7) 0.082(4) Uani 1 1 d . . .
H36 H 0.2690 0.2609 0.5794 0.099 Uiso 1 1 calc R . .
C37 C 0.2912(17) 0.1581(11) 0.4848(8) 0.094(5) Uani 1 1 d . . .
H37 H 0.2046 0.1404 0.4488 0.113 Uiso 1 1 calc R . .
C38 C 0.3824(19) 0.1176(11) 0.4641(8) 0.105(6) Uani 1 1 d . . .
H38 H 0.3582 0.0731 0.4112 0.127 Uiso 1 1 calc R . .
C39 C 0.5091(15) 0.1365(8) 0.5151(8) 0.094(4) Uani 1 1 d . . .
H39 H 0.5698 0.1059 0.4982 0.113 Uiso 1 1 calc R . .
C40 C 0.5443(16) 0.2060(9) 0.5961(7) 0.088(5) Uani 1 1 d . . .
H40 H 0.6280 0.2190 0.6344 0.106 Uiso 1 1 calc R . .
N1 N 0.8412(8) 0.5072(5) 0.8430(4) 0.050(2) Uani 1 1 d . . .
N2 N 0.8812(9) 0.3510(6) 0.7477(4) 0.061(3) Uani 1 1 d . . .
N3 N 0.9676(9) 0.3566(5) 0.9886(4) 0.043(2) Uani 1 1 d . . .
N4 N 0.6941(10) 0.2671(5) 0.9338(5) 0.047(2) Uani 1 1 d . . .
O1 O 0.8730(8) 0.1736(4) 0.8159(4) 0.071(2) Uani 1 1 d . . .
O2 O 0.5648(7) 0.2980(5) 0.7766(3) 0.068(2) Uani 1 1 d . . .
Cl1 Cl 1.0190(5) -0.1995(3) 0.7021(2) 0.1004(14) Uani 1 1 d . . .
O3 O 1.0002(17) -0.1834(12) 0.7848(8) 0.226(7) Uani 1 1 d . . .
O4 O 1.0485(12) -0.1088(6) 0.6653(5) 0.158(5) Uani 1 1 d . . .
O5 O 1.1175(16) -0.2428(11) 0.7175(11) 0.230(8) Uani 1 1 d . . .
O6 O 0.9106(14) -0.2720(9) 0.6477(9) 0.271(10) Uani 1 1 d . . .
O7 O 0.3893(15) 0.5515(8) 0.6832(9) 0.151(5) Uani 1 1 d . . .
C41 C 0.533(4) 0.5911(15) 0.5973(13) 0.30(2) Uani 1 1 d . . .
H41A H 0.5564 0.6048 0.5414 0.457 Uiso 1 1 calc R . .
H41B H 0.5606 0.5335 0.6166 0.457 Uiso 1 1 calc R . .
H41C H 0.5791 0.6525 0.6400 0.457 Uiso 1 1 calc R . .
C42 C 0.383(4) 0.564(3) 0.588(3) 0.37(3) Uani 1 1 d . . .
H42A H 0.3314 0.4993 0.5486 0.447 Uiso 1 1 calc R . .
H42B H 0.3499 0.6204 0.5704 0.447 Uiso 1 1 calc R . .
C43 C 0.265(3) 0.524(2) 0.702(2) 0.27(2) Uani 1 1 d . . .
H43A H 0.2138 0.5604 0.6664 0.319 Uiso 1 1 calc R . .
H43B H 0.2214 0.4497 0.6807 0.319 Uiso 1 1 calc R . .
C44 C 0.243(2) 0.537(2) 0.7836(11) 0.230(16) Uani 1 1 d . . .
H44A H 0.1475 0.5211 0.7807 0.345 Uiso 1 1 calc R . .
H44B H 0.2907 0.6087 0.8097 0.345 Uiso 1 1 calc R . .
H44C H 0.2766 0.4913 0.8189 0.345 Uiso 1 1 calc R . .

loop_
_atom_site_aniso_label
_atom_site_aniso_U_11
_atom_site_aniso_U_22
_atom_site_aniso_U_33
_atom_site_aniso_U_23
_atom_site_aniso_U_13
_atom_site_aniso_U_12
Cu1 0.0741(13) 0.0513(7) 0.0409(6) 0.0042(5) 0.0003(6) 0.0037(7)
C1 0.045(10) 0.048(5) 0.045(5) 0.003(4) -0.005(6) 0.012(6)
C2 0.008(8) 0.050(5) 0.057(6) 0.010(4) -0.006(5) -0.002(5)
C3 0.048(10) 0.063(6) 0.059(6) -0.012(5) -0.016(6) 0.007(7)
C4 0.080(12) 0.072(7) 0.070(7) -0.006(5) 0.016(8) 0.029(8)
C5 0.046(10) 0.067(7) 0.095(8) 0.010(6) 0.014(7) 0.011(7)
C6 0.037(10) 0.062(6) 0.058(6) 0.001(5) -0.011(6) 0.002(6)
C7 0.069(10) 0.057(6) 0.038(5) 0.010(5) 0.002(5) 0.007(6)
C8 0.060(10) 0.068(7) 0.040(6) -0.006(5) -0.002(5) 0.007(6)
C9 0.081(11) 0.082(7) 0.045(6) 0.017(5) 0.016(6) 0.002(7)
C10 0.111(13) 0.102(9) 0.040(6) -0.008(7) 0.017(7) 0.010(9)
C11 0.065(10) 0.070(7) 0.054(7) 0.005(6) 0.009(6) -0.005(7)
C12 0.134(15) 0.075(8) 0.072(7) -0.031(7) 0.026(8) -0.002(9)
C13 0.109(14) 0.054(8) 0.121(11) -0.018(7) 0.030(9) 0.016(8)
C14 0.116(14) 0.074(8) 0.077(8) -0.007(7) 0.028(8) -0.006(8)
C15 0.049(9) 0.059(7) 0.047(6) -0.013(6) 0.002(6) -0.002(6)
C16 0.064(10) 0.059(7) 0.050(6) 0.003(6) 0.000(6) -0.006(6)
C17 0.084(11) 0.062(7) 0.060(6) -0.002(5) 0.002(7) 0.001(7)
C18 0.070(11) 0.058(8) 0.051(6) -0.004(5) 0.018(7) 0.016(8)
C19 0.086(13) 0.066(8) 0.078(8) -0.010(6) 0.015(8) 0.021(10)
C20 0.096(14) 0.097(10) 0.068(7) -0.011(7) 0.008(8) 0.010(10)
C21 0.103(17) 0.083(11) 0.081(9) -0.016(7) 0.006(9) -0.020(10)
C22 0.145(19) 0.070(9) 0.090(9) 0.020(7) 0.010(10) -0.007(12)
C23 0.091(13) 0.062(8) 0.072(7) 0.006(5) 0.002(7) 0.016(8)
C24 0.037(9) 0.058(6) 0.046(5) 0.006(5) -0.008(6) 0.011(6)
C25 0.055(11) 0.055(6) 0.040(6) 0.007(5) 0.004(6) 0.017(7)
C26 0.060(11) 0.069(7) 0.054(6) 0.012(6) 0.003(7) 0.000(7)
C27 0.082(12) 0.065(6) 0.051(7) 0.017(5) 0.017(7) 0.004(7)
C28 0.040(10) 0.059(6) 0.061(7) 0.009(5) 0.005(7) 0.001(7)
C29 0.054(11) 0.063(7) 0.092(8) 0.014(6) 0.020(8) 0.003(7)
C30 0.084(12) 0.070(7) 0.070(7) -0.009(6) -0.013(8) 0.004(8)
C31 0.042(10) 0.063(6) 0.060(6) 0.001(6) -0.013(7) 0.004(7)
C32 0.048(10) 0.042(5) 0.048(6) -0.011(5) -0.002(6) 0.000(6)
C33 0.055(10) 0.051(6) 0.039(6) 0.001(5) 0.001(7) 0.018(7)
C34 0.083(11) 0.047(5) 0.053(6) 0.004(5) -0.009(6) 0.002(6)
C35 0.052(11) 0.047(6) 0.070(7) 0.016(6) -0.015(8) 0.003(7)
C36 0.067(12) 0.082(8) 0.076(8) 0.007(6) -0.012(8) 0.011(7)
C37 0.073(15) 0.121(11) 0.069(9) 0.007(8) -0.010(9) 0.022(10)
C38 0.085(16) 0.119(12) 0.062(8) -0.006(7) -0.001(10) -0.024(12)
C39 0.067(13) 0.087(8) 0.109(9) -0.020(8) 0.011(9) 0.010(8)
C40 0.089(14) 0.068(8) 0.077(8) 0.001(6) -0.021(8) 0.008(9)
N1 0.043(7) 0.045(4) 0.045(4) -0.001(3) 0.005(4) -0.004(4)
N2 0.077(8) 0.046(5) 0.042(4) -0.003(4) 0.004(4) 0.004(5)
N3 0.044(8) 0.047(4) 0.042(4) 0.007(4) 0.012(5) 0.016(5)
N4 0.041(7) 0.047(4) 0.043(5) 0.001(3) 0.004(5) 0.005(5)
O1 0.094(7) 0.045(4) 0.052(4) -0.001(3) 0.006(4) 0.000(4)
O2 0.072(7) 0.061(4) 0.037(3) 0.004(3) -0.015(4) -0.007(4)
Cl1 0.094(4) 0.092(2) 0.094(2) 0.0387(19) -0.009(2) 0.012(3)
O3 0.29(2) 0.313(17) 0.158(10) 0.122(11) 0.112(12) 0.164(15)
O4 0.240(14) 0.084(5) 0.107(6) 0.035(5) 0.014(7) 0.000(7)
O5 0.200(17) 0.254(15) 0.266(16) 0.023(12) -0.022(13) 0.161(14)
O6 0.217(16) 0.139(8) 0.288(14) 0.108(9) -0.158(13) -0.072(9)
O7 0.140(13) 0.117(8) 0.169(10) 0.004(7) 0.004(10) 0.023(8)
C41 0.65(7) 0.105(12) 0.108(14) 0.012(10) 0.06(3) 0.07(3)
C42 0.40(7) 0.35(5) 0.29(4) -0.04(3) -0.17(4) 0.18(5)
C43 0.07(2) 0.21(2) 0.42(5) -0.12(3) 0.07(3) -0.066(18)
C44 0.10(2) 0.39(3) 0.151(16) 0.14(2) -0.009(15) 0.00(2)

loop_
_atom_type_symbol
_atom_type_description
_atom_type_scat_dispersion_real
_atom_type_scat_dispersion_imag
_atom_type_scat_source
C C 0.0033 0.0016 'International Tables Vol C Tables 4.2.6.8 and 6.1.1.4'
H H 0.0000 0.0000 'International Tables Vol C Tables 4.2.6.8 and 6.1.1.4'
Cl Cl 0.1484 0.1585 'International Tables Vol C Tables 4.2.6.8 and 6.1.1.4'
Cu Cu 0.3201 1.2651 'International Tables Vol C Tables 4.2.6.8 and 6.1.1.4'
N N 0.0061 0.0033 'International Tables Vol C Tables 4.2.6.8 and 6.1.1.4'
O O 0.0106 0.0060 'International Tables Vol C Tables 4.2.6.8 and 6.1.1.4'

loop_
_geom_angle_atom_site_label_1
_geom_angle_atom_site_label_2
_geom_angle_atom_site_label_3
_geom_angle
_geom_angle_site_symmetry_1
_geom_angle_site_symmetry_3
_geom_angle_publ_flag
N1 Cu1 N3 120.2(3) . . ?
N1 Cu1 N4 123.7(3) . . ?
N3 Cu1 N4 81.7(3) . . ?
N1 Cu1 N2 81.0(3) . . ?
N3 Cu1 N2 125.4(4) . . ?
N4 Cu1 N2 130.5(3) . . ?
N1 C1 C2 110.8(8) . . ?
N1 C1 C6 108.5(7) . . ?
C2 C1 C6 109.8(8) . . ?
N1 C1 H1 109.3 . . ?
C2 C1 H1 109.3 . . ?
C6 C1 H1 109.3 . . ?
N3 C2 C1 117.2(8) 2_767 . ?
N3 C2 C3 106.1(7) 2_767 . ?
C1 C2 C3 113.2(8) . . ?
N3 C2 H2 106.6 2_767 . ?
C1 C2 H2 106.6 . . ?
C3 C2 H2 106.6 . . ?
C4 C3 C2 111.8(8) . . ?
C4 C3 H3A 109.3 . . ?
C2 C3 H3A 109.3 . . ?
C4 C3 H3B 109.3 . . ?
C2 C3 H3B 109.3 . . ?
H3A C3 H3B 107.9 . . ?
C3 C4 C5 111.6(9) . . ?
C3 C4 H4A 109.3 . . ?
C5 C4 H4A 109.3 . . ?
C3 C4 H4B 109.3 . . ?
C5 C4 H4B 109.3 . . ?
H4A C4 H4B 108.0 . . ?
C6 C5 C4 108.2(8) . . ?
C6 C5 H5A 110.1 . . ?
C4 C5 H5A 110.1 . . ?
C6 C5 H5B 110.1 . . ?
C4 C5 H5B 110.1 . . ?
H5A C5 H5B 108.4 . . ?
C5 C6 C1 112.8(8) . . ?
C5 C6 H6A 109.0 . . ?
C1 C6 H6A 109.0 . . ?
C5 C6 H6B 109.0 . . ?
C1 C6 H6B 109.0 . . ?
H6A C6 H6B 107.8 . . ?
N1 C7 C8 119.7(8) . . ?
N1 C7 H7 120.1 . . ?
C8 C7 H7 120.1 . . ?
N2 C8 C9 124.8(10) . . ?
N2 C8 C7 115.6(8) . . ?
C9 C8 C7 119.5(10) . . ?
C10 C9 C8 117.7(10) . . ?
C10 C9 H9 121.1 . . ?
C8 C9 H9 121.1 . . ?
C9 C10 C11 120.9(9) . . ?
C9 C10 H10 119.5 . . ?
C11 C10 H10 119.5 . . ?
C10 C11 C12 122.7(10) . . ?
C10 C11 C16 115.7(11) . . ?
C12 C11 C16 121.5(10) . . ?
C13 C12 C11 117.5(11) . . ?
C13 C12 H12 121.2 . . ?
C11 C12 H12 121.2 . . ?
C12 C13 C14 123.3(11) . . ?
C12 C13 H13 118.3 . . ?
C14 C13 H13 118.3 . . ?
C15 C14 C13 120.0(11) . . ?
C15 C14 H14 120.0 . . ?
C13 C14 H14 120.0 . . ?
O1 C15 C14 123.4(10) . . ?
O1 C15 C16 115.4(9) . . ?
C14 C15 C16 121.1(10) . . ?
N2 C16 C15 120.0(9) . . ?
N2 C16 C11 123.5(10) . . ?
C15 C16 C11 116.5(11) . . ?
O1 C17 C18 112.9(8) . . ?
O1 C17 H17A 109.0 . . ?
C18 C17 H17A 109.0 . . ?
O1 C17 H17B 109.0 . . ?
C18 C17 H17B 109.0 . . ?
H17A C17 H17B 107.8 . . ?
C19 C18 C23 116.0(11) . . ?
C19 C18 C17 121.6(11) . . ?
C23 C18 C17 122.3(13) . . ?
C20 C19 C18 122.6(11) . . ?
C20 C19 H19 118.7 . . ?
C18 C19 H19 118.7 . . ?
C19 C20 C21 119.7(13) . . ?
C19 C20 H20 120.1 . . ?
C21 C20 H20 120.1 . . ?
C22 C21 C20 119.0(14) . . ?
C22 C21 H21 120.5 . . ?
C20 C21 H21 120.5 . . ?
C21 C22 C23 121.8(13) . . ?
C21 C22 H22 119.1 . . ?
C23 C22 H22 119.1 . . ?
C22 C23 C18 120.8(13) . . ?
C22 C23 H23 119.6 . . ?
C18 C23 H23 119.6 . . ?
N3 C24 C25 121.7(8) . . ?
N3 C24 H24 119.1 . . ?
C25 C24 H24 119.1 . . ?
N4 C25 C26 123.1(11) . . ?
N4 C25 C24 116.0(9) . . ?
C26 C25 C24 120.7(9) . . ?
C27 C26 C25 119.9(10) . . ?
C27 C26 H26 120.1 . . ?
C25 C26 H26 120.1 . . ?
C26 C27 C28 120.1(10) . . ?
C26 C27 H27 120.0 . . ?
C28 C27 H27 120.0 . . ?
C29 C28 C33 121.2(9) . . ?
C29 C28 C27 122.3(11) . . ?
C33 C28 C27 116.5(10) . . ?
C30 C29 C28 120.2(10) . . ?
C30 C29 H29 119.9 . . ?
C28 C29 H29 119.9 . . ?
C29 C30 C31 119.8(11) . . ?
C29 C30 H30 120.1 . . ?
C31 C30 H30 120.1 . . ?
C32 C31 C30 120.4(9) . . ?
C32 C31 H31 119.8 . . ?
C30 C31 H31 119.8 . . ?
C31 C32 O2 123.9(9) . . ?
C31 C32 C33 122.3(10) . . ?
O2 C32 C33 113.7(10) . . ?
N4 C33 C28 123.1(8) . . ?
N4 C33 C32 120.7(10) . . ?
C28 C33 C32 116.0(11) . . ?
O2 C34 C35 114.0(8) . . ?
O2 C34 H34A 108.8 . . ?
C35 C34 H34A 108.8 . . ?
O2 C34 H34B 108.8 . . ?
C35 C34 H34B 108.8 . . ?
H34A C34 H34B 107.6 . . ?
C40 C35 C36 120.6(11) . . ?
C40 C35 C34 119.7(12) . . ?
C36 C35 C34 119.7(14) . . ?
C35 C36 C37 120.2(13) . . ?
C35 C36 H36 119.9 . . ?
C37 C36 H36 119.9 . . ?
C38 C37 C36 117.8(14) . . ?
C38 C37 H37 121.1 . . ?
C36 C37 H37 121.1 . . ?
C37 C38 C39 124.5(14) . . ?
C37 C38 H38 117.7 . . ?
C39 C38 H38 117.7 . . ?
C38 C39 C40 116.7(14) . . ?
C38 C39 H39 121.7 . . ?
C40 C39 H39 121.7 . . ?
C35 C40 C39 120.1(13) . . ?
C35 C40 H40 120.0 . . ?
C39 C40 H40 120.0 . . ?
C7 N1 C1 118.9(7) . . ?
C7 N1 Cu1 113.3(6) . . ?
C1 N1 Cu1 127.4(5) . . ?
C8 N2 C16 117.1(8) . . ?
C8 N2 Cu1 110.1(6) . . ?
C16 N2 Cu1 132.7(6) . . ?
C24 N3 C2 122.4(8) . 2_767 ?
C24 N3 Cu1 111.0(7) . . ?
C2 N3 Cu1 126.3(6) 2_767 . ?
C25 N4 C33 117.2(8) . . ?
C25 N4 Cu1 109.3(7) . . ?
C33 N4 Cu1 133.5(6) . . ?
C15 O1 C17 120.0(7) . . ?
C32 O2 C34 117.8(8) . . ?
O5 Cl1 O6 106.7(10) . . ?
O5 Cl1 O3 100.3(9) . . ?
O6 Cl1 O3 113.3(10) . . ?
O5 Cl1 O4 116.8(10) . . ?
O6 Cl1 O4 108.5(6) . . ?
O3 Cl1 O4 111.2(8) . . ?
C43 O7 C42 112(2) . . ?
C42 C41 H41A 109.5 . . ?
C42 C41 H41B 109.5 . . ?
H41A C41 H41B 109.5 . . ?
C42 C41 H41C 109.5 . . ?
H41A C41 H41C 109.5 . . ?
H41B C41 H41C 109.5 . . ?
C41 C42 O7 93(2) . . ?
C41 C42 H42A 113.0 . . ?
O7 C42 H42A 113.0 . . ?
C41 C42 H42B 113.0 . . ?
O7 C42 H42B 113.0 . . ?
H42A C42 H42B 110.4 . . ?
C44 C43 O7 124(3) . . ?
C44 C43 H43A 106.4 . . ?
O7 C43 H43A 106.4 . . ?
C44 C43 H43B 106.4 . . ?
O7 C43 H43B 106.4 . . ?
H43A C43 H43B 106.5 . . ?
C43 C44 H44A 109.5 . . ?
C43 C44 H44B 109.5 . . ?
H44A C44 H44B 109.5 . . ?
C43 C44 H44C 109.5 . . ?
H44A C44 H44C 109.5 . . ?
H44B C44 H44C 109.5 . . ?

loop_
_geom_bond_atom_site_label_1
_geom_bond_atom_site_label_2
_geom_bond_distance
_geom_bond_site_symmetry_2
_geom_bond_publ_flag
Cu1 N1 2.016(7) . ?
Cu1 N3 2.026(7) . ?
Cu1 N4 2.109(8) . ?
Cu1 N2 2.112(7) . ?
C1 N1 1.469(11) . ?
C1 C2 1.509(10) . ?
C1 C6 1.559(13) . ?
C1 H1 0.9800 . ?
C2 N3 1.481(11) 2_767 ?
C2 C3 1.517(13) . ?
C2 H2 0.9800 . ?
C3 C4 1.503(14) . ?
C3 H3A 0.9700 . ?
C3 H3B 0.9700 . ?
C4 C5 1.536(12) . ?
C4 H4A 0.9700 . ?
C4 H4B 0.9700 . ?
C5 C6 1.517(13) . ?
C5 H5A 0.9700 . ?
C5 H5B 0.9700 . ?
C6 H6A 0.9700 . ?
C6 H6B 0.9700 . ?
C7 N1 1.265(9) . ?
C7 C8 1.479(13) . ?
C7 H7 0.9300 . ?
C8 N2 1.329(11) . ?
C8 C9 1.399(12) . ?
C9 C10 1.376(14) . ?
C9 H9 0.9300 . ?
C10 C11 1.416(13) . ?
C10 H10 0.9300 . ?
C11 C12 1.418(15) . ?
C11 C16 1.433(12) . ?
C12 C13 1.338(14) . ?
C12 H12 0.9300 . ?
C13 C14 1.383(14) . ?
C13 H13 0.9300 . ?
C14 C15 1.369(15) . ?
C14 H14 0.9300 . ?
C15 O1 1.361(10) . ?
C15 C16 1.408(12) . ?
C16 N2 1.357(12) . ?
C17 O1 1.426(10) . ?
C17 C18 1.469(14) . ?
C17 H17A 0.9700 . ?
C17 H17B 0.9700 . ?
C18 C19 1.391(15) . ?
C18 C23 1.394(13) . ?
C19 C20 1.375(15) . ?
C19 H19 0.9300 . ?
C20 C21 1.381(16) . ?
C20 H20 0.9300 . ?
C21 C22 1.342(19) . ?
C21 H21 0.9300 . ?
C22 C23 1.387(16) . ?
C22 H22 0.9300 . ?
C23 H23 0.9300 . ?
C24 N3 1.272(10) . ?
C24 C25 1.451(13) . ?
C24 H24 0.9300 . ?
C25 N4 1.329(10) . ?
C25 C26 1.403(12) . ?
C26 C27 1.345(14) . ?
C26 H26 0.9300 . ?
C27 C28 1.416(12) . ?
C27 H27 0.9300 . ?
C28 C29 1.409(13) . ?
C28 C33 1.412(12) . ?
C29 C30 1.370(13) . ?
C29 H29 0.9300 . ?
C30 C31 1.414(13) . ?
C30 H30 0.9300 . ?
C31 C32 1.343(13) . ?
C31 H31 0.9300 . ?
C32 O2 1.377(10) . ?
C32 C33 1.440(12) . ?
C33 N4 1.373(12) . ?
C34 O2 1.447(10) . ?
C34 C35 1.518(13) . ?
C34 H34A 0.9700 . ?
C34 H34B 0.9700 . ?
C35 C40 1.352(16) . ?
C35 C36 1.359(15) . ?
C36 C37 1.422(15) . ?
C36 H36 0.9300 . ?
C37 C38 1.324(18) . ?
C37 H37 0.9300 . ?
C38 C39 1.363(17) . ?
C38 H38 0.9300 . ?
C39 C40 1.434(15) . ?
C39 H39 0.9300 . ?
C40 H40 0.9300 . ?
N3 C2 1.481(11) 2_767 ?
Cl1 O5 1.338(14) . ?
Cl1 O6 1.349(10) . ?
Cl1 O3 1.350(12) . ?
Cl1 O4 1.361(7) . ?
O7 C43 1.35(2) . ?
O7 C42 1.50(4) . ?
C41 C42 1.49(5) . ?
C41 H41A 0.9600 . ?
C41 H41B 0.9600 . ?
C41 H41C 0.9600 . ?
C42 H42A 0.9700 . ?
C42 H42B 0.9700 . ?
C43 C44 1.33(3) . ?
C43 H43A 0.9700 . ?
C43 H43B 0.9700 . ?
C44 H44A 0.9600 . ?
C44 H44B 0.9600 . ?
C44 H44C 0.9600 . ?
